data_7025615
loop_
_publ_author_name
'Nieland, Anja'
'Mix, Andreas'
'Neumann, Beate'
'Stammler, Hans-Georg'
'Mitzel, Norbert W.'

_publ_section_title
;
 Cationic rare-earth-metal methyl complexes: a new preparative access
 exemplified for Y and Pr.
;
_journal_issue 29
_journal_name_full 'Dalton transactions (Cambridge, England : 2003)'
_journal_page_first 6753
_journal_page_last 6760
_journal_paper_doi 10.1039/c002252g
_journal_volume 39
_journal_year 2010
_chemical_formula_moiety 'C19 H39 O7 Y, 2(C4 H12 Al, C4 H8 O) '
_chemical_formula_sum 'C31 H71 Al2 O8 Y'
_chemical_formula_weight 714.75
_chemical_name_systematic ?
_space_group_IT_number 4
_symmetry_cell_setting monoclinic
_symmetry_space_group_name_Hall 'P 2yb'
_symmetry_space_group_name_H-M 'P 1 21 1'
_atom_sites_solution_hydrogens geom
_atom_sites_solution_primary direct
_atom_sites_solution_secondary difmap
_audit_creation_method SHELXL-97
_cell_angle_alpha 90.00
_cell_angle_beta 94.9190(14)
_cell_angle_gamma 90.00
_cell_formula_units_Z 2
_cell_length_a 11.6170(3)
_cell_length_b 11.1132(2)
_cell_length_c 15.3071(4)
_cell_measurement_reflns_used 46851
_cell_measurement_temperature 100(2)
_cell_measurement_theta_max 27.485
_cell_measurement_theta_min 2.910
_cell_volume 1968.90(8)
_computing_cell_refinement 'HKL Scalepack (Otwinowski & Minor 1997)'
_computing_data_collection 'Collect, Bruker AXS, 2004'
_computing_data_reduction 'Denzo and Scalepack (Otwinowski & Minor, 1997)'
_computing_molecular_graphics 'SHELXTL-PLUS (1990)'
_computing_publication_material 'SHELXL-97 (Sheldrick, 1997)'
_computing_structure_refinement 'SHELXL-97 (Sheldrick, 1997)'
_computing_structure_solution 'SHELXS-97 (Sheldrick, 1990)'
_diffrn_ambient_temperature 100(2)
_diffrn_measured_fraction_theta_full 0.998
_diffrn_measured_fraction_theta_max 0.998
_diffrn_measurement_device_type KappaCCD
_diffrn_measurement_method CCD
_diffrn_radiation_monochromator graphite
_diffrn_radiation_source 'fine-focus sealed tube'
_diffrn_radiation_type MoK\a
_diffrn_radiation_wavelength 0.71073
_diffrn_reflns_av_R_equivalents 0.069
_diffrn_reflns_av_sigmaI/netI 0.0347
_diffrn_reflns_limit_h_max 15
_diffrn_reflns_limit_h_min -15
_diffrn_reflns_limit_k_max 14
_diffrn_reflns_limit_k_min -14
_diffrn_reflns_limit_l_max 19
_diffrn_reflns_limit_l_min -19
_diffrn_reflns_number 40037
_diffrn_reflns_theta_full 27.47
_diffrn_reflns_theta_max 27.47
_diffrn_reflns_theta_min 2.94
_exptl_absorpt_coefficient_mu 1.566
_exptl_absorpt_correction_T_max 0.9119
_exptl_absorpt_correction_T_min 0.7877
_exptl_absorpt_correction_type multi-scan
_exptl_absorpt_process_details 'Denzo and Scalepack (Otwinowski & Minor, 1997)'
_exptl_crystal_colour Colourless
_exptl_crystal_density_diffrn 1.206
_exptl_crystal_density_method 'not measured'
_exptl_crystal_description fragment
_exptl_crystal_F_000 772
_exptl_crystal_size_max 0.16
_exptl_crystal_size_mid 0.11
_exptl_crystal_size_min 0.06
_refine_diff_density_max 0.416
_refine_diff_density_min -0.398
_refine_diff_density_rms 0.055
_refine_ls_abs_structure_details 'Flack H D (1983), Acta Cryst. A39, 876-881'
_refine_ls_abs_structure_Flack -0.010(3)
_refine_ls_extinction_method none
_refine_ls_goodness_of_fit_ref 1.031
_refine_ls_hydrogen_treatment constr
_refine_ls_matrix_type full
_refine_ls_number_parameters 387
_refine_ls_number_reflns 8804
_refine_ls_number_restraints 1
_refine_ls_restrained_S_all 1.031
_refine_ls_R_factor_all 0.0393
_refine_ls_R_factor_gt 0.0331
_refine_ls_shift/su_max 0.001
_refine_ls_shift/su_mean 0.000
_refine_ls_structure_factor_coef Fsqd
_refine_ls_weighting_details 'calc w=1/[\s^2^(Fo^2^)+(0.0362P)^2^+0.7411P] where P=(Fo^2^+2Fc^2^)/3'
_refine_ls_weighting_scheme calc
_refine_ls_wR_factor_gt 0.0731
_refine_ls_wR_factor_ref 0.0760
_reflns_number_gt 8109
_reflns_number_total 8804
_reflns_threshold_expression >2sigma(I)
_cod_data_source_file c002252g.txt
_cod_data_source_block compound3
_cod_depositor_comments
;
The following automatic conversions were performed:

'_symmetry_cell_setting' value 'Monoclinic' changed to 'monoclinic'
according to /home/saulius/struct/CIF-dictionaries/cif_core.dic
dictionary named 'cif_core.dic' version 2.4.2 from 2011-04-26.

Automatic conversion script
Id: cif_fix_values 1891 2012-01-12 08:04:46Z andrius 
;
_cod_original_sg_symbol_H-M 'P 21'
_cod_database_code 7025615

loop_
_symmetry_equiv_pos_as_xyz
'x, y, z'
'-x, y+1/2, -z'

loop_
_atom_site_label
_atom_site_type_symbol
_atom_site_fract_x
_atom_site_fract_y
_atom_site_fract_z
_atom_site_U_iso_or_equiv
_atom_site_adp_type
_atom_site_occupancy
_atom_site_symmetry_multiplicity
_atom_site_calc_flag
_atom_site_refinement_flags
_atom_site_disorder_assembly
_atom_site_disorder_group
Y1 Y 0.671675(15) 0.86196(2) 0.716813(12) 0.02155(6) Uani 1 1 d . A .
O1 O 0.77530(12) 0.8570(2) 0.58433(9) 0.0337(3) Uani 1 1 d . . .
O2 O 0.85794(16) 0.96356(17) 0.72690(13) 0.0377(4) Uani 1 1 d . . .
O3 O 0.68677(13) 1.05776(14) 0.79792(11) 0.0249(3) Uani 1 1 d . . .
O4 O 0.48619(13) 0.94846(14) 0.74597(11) 0.0253(3) Uani 1 1 d . . .
O5 O 0.57834(15) 0.97281(18) 0.59578(12) 0.0347(4) Uani 1 1 d . . .
O6 O 0.81139(15) 0.70959(16) 0.75005(12) 0.0298(4) Uani 1 1 d . . .
O7 O 0.64299(13) 0.81205(14) 0.86347(11) 0.0253(3) Uani 1 1 d . . .
C1A C 0.8810(3) 0.9177(4) 0.5786(3) 0.0404(10) Uiso 0.755(6) 1 d P A 1
H1A1 H 0.8663 0.9982 0.5523 0.049 Uiso 0.755(6) 1 calc PR A 1
H1A2 H 0.9298 0.8719 0.5404 0.049 Uiso 0.755(6) 1 calc PR A 1
C1B C 0.9020(8) 0.8569(14) 0.5983(6) 0.030(2) Uiso 0.245(6) 1 d P A 2
H1B1 H 0.9292 0.7735 0.6101 0.037 Uiso 0.245(6) 1 calc PR A 2
H1B2 H 0.9345 0.8847 0.5441 0.037 Uiso 0.245(6) 1 calc PR A 2
C2 C 0.9431(2) 0.9310(3) 0.66828(18) 0.0402(7) Uani 1 1 d . A .
H2A H 0.9809 0.8543 0.6871 0.048 Uiso 0.755(6) 1 calc PR A 1
H2B H 1.0030 0.9942 0.6679 0.048 Uiso 0.755(6) 1 calc PR A 1
H2C H 0.9746 1.0055 0.6441 0.048 Uiso 0.245(6) 1 calc PR A 2
H2D H 1.0075 0.8892 0.7023 0.048 Uiso 0.245(6) 1 calc PR A 2
C3 C 0.8892(2) 1.0533(2) 0.79231(19) 0.0307(6) Uani 1 1 d . A .
H3A H 0.9577 1.0990 0.7770 0.037 Uiso 1 1 calc R . .
H3B H 0.9069 1.0153 0.8504 0.037 Uiso 1 1 calc R . .
C4 C 0.7864(2) 1.1344(2) 0.79337(18) 0.0311(5) Uani 1 1 d . A .
H4A H 0.7951 1.1886 0.8448 0.037 Uiso 1 1 calc R . .
H4B H 0.7781 1.1841 0.7395 0.037 Uiso 1 1 calc R . .
C5 C 0.5830(2) 1.1271(2) 0.80481(17) 0.0289(5) Uani 1 1 d . A .
H5A H 0.5660 1.1771 0.7517 0.035 Uiso 1 1 calc R . .
H5B H 0.5920 1.1808 0.8566 0.035 Uiso 1 1 calc R . .
C6 C 0.4874(2) 1.0383(2) 0.81408(17) 0.0280(5) Uani 1 1 d . A .
H6A H 0.4985 0.9988 0.8722 0.034 Uiso 1 1 calc R . .
H6B H 0.4123 1.0809 0.8103 0.034 Uiso 1 1 calc R . .
C7 C 0.4067(2) 0.9692(2) 0.66887(17) 0.0306(5) Uani 1 1 d . A .
H7A H 0.3408 1.0186 0.6849 0.037 Uiso 1 1 calc R . .
H7B H 0.3760 0.8914 0.6456 0.037 Uiso 1 1 calc R . .
C8 C 0.4688(2) 1.0336(2) 0.59925(18) 0.0316(6) Uani 1 1 d . A .
H8A H 0.4231 1.0290 0.5417 0.038 Uiso 1 1 calc R . .
H8B H 0.4810 1.1193 0.6150 0.038 Uiso 1 1 calc R . .
C9 C 0.6241(2) 0.9750(3) 0.51077(17) 0.0346(6) Uani 1 1 d . A .
H9A H 0.6712 1.0482 0.5047 0.042 Uiso 0.755(6) 1 calc PR A 1
H9B H 0.5602 0.9750 0.4636 0.042 Uiso 0.755(6) 1 calc PR A 1
H9C H 0.5993 1.0497 0.4793 0.042 Uiso 0.245(6) 1 calc PR A 2
H9D H 0.5938 0.9056 0.4754 0.042 Uiso 0.245(6) 1 calc PR A 2
C10A C 0.6979(3) 0.8632(4) 0.5045(2) 0.0338(8) Uiso 0.755(6) 1 d P A 1
H10A H 0.6485 0.7906 0.4989 0.041 Uiso 0.755(6) 1 calc PR A 1
H10B H 0.7429 0.8682 0.4526 0.041 Uiso 0.755(6) 1 calc PR A 1
C10B C 0.7521(9) 0.9695(10) 0.5223(7) 0.035(3) Uiso 0.245(6) 1 d P A 2
H10C H 0.7849 1.0437 0.5502 0.043 Uiso 0.245(6) 1 calc PR A 2
H10D H 0.7852 0.9574 0.4655 0.043 Uiso 0.245(6) 1 calc PR A 2
C11A C 0.8357(5) 0.6128(5) 0.6900(4) 0.0318(15) Uiso 0.627(16) 1 d P A 1
H11A H 0.8780 0.6434 0.6411 0.038 Uiso 0.627(16) 1 calc PR A 1
H11B H 0.7634 0.5737 0.6656 0.038 Uiso 0.627(16) 1 calc PR A 1
C11B C 0.8041(9) 0.5823(9) 0.7151(7) 0.038(3) Uiso 0.373(16) 1 d P A 2
H11C H 0.7371 0.5398 0.7364 0.045 Uiso 0.373(16) 1 calc PR A 2
H11D H 0.7960 0.5824 0.6502 0.045 Uiso 0.373(16) 1 calc PR A 2
C12 C 0.9107(3) 0.5247(3) 0.7475(2) 0.0546(9) Uani 1 1 d . . .
H12A H 0.8630 0.4707 0.7810 0.065 Uiso 0.627(16) 1 calc PR A 1
H12B H 0.9609 0.4759 0.7122 0.065 Uiso 0.627(16) 1 calc PR A 1
H12C H 0.9553 0.5017 0.6978 0.065 Uiso 0.373(16) 1 calc PR A 2
H12D H 0.8938 0.4509 0.7802 0.065 Uiso 0.373(16) 1 calc PR A 2
C13 C 0.9804(3) 0.6111(3) 0.8071(2) 0.0507(8) Uani 1 1 d . A .
H13A H 1.0137 0.5701 0.8609 0.061 Uiso 1 1 calc R . .
H13B H 1.0435 0.6481 0.7768 0.061 Uiso 1 1 calc R . .
C14 C 0.8930(3) 0.7025(3) 0.8277(2) 0.0355(6) Uani 1 1 d . A .
H14A H 0.8533 0.6776 0.8795 0.043 Uiso 1 1 calc R . .
H14B H 0.9303 0.7816 0.8402 0.043 Uiso 1 1 calc R . .
C15 C 0.5546(2) 0.7241(2) 0.88380(18) 0.0334(6) Uani 1 1 d . A .
H15A H 0.5707 0.6444 0.8586 0.040 Uiso 1 1 calc R . .
H15B H 0.4769 0.7508 0.8599 0.040 Uiso 1 1 calc R . .
C16 C 0.5616(3) 0.7176(3) 0.98302(19) 0.0419(7) Uani 1 1 d . . .
H16A H 0.5492 0.6342 1.0030 0.050 Uiso 1 1 calc R A .
H16B H 0.5033 0.7708 1.0066 0.050 Uiso 1 1 calc R . .
C17 C 0.6833(3) 0.7601(3) 1.01182(19) 0.0486(8) Uani 1 1 d . A .
H17A H 0.6882 0.7933 1.0720 0.058 Uiso 1 1 calc R . .
H17B H 0.7401 0.6941 1.0091 0.058 Uiso 1 1 calc R . .
C18 C 0.7017(2) 0.8557(3) 0.94587(15) 0.0367(5) Uani 1 1 d . A .
H18A H 0.6681 0.9330 0.9632 0.044 Uiso 1 1 calc R . .
H18B H 0.7852 0.8674 0.9400 0.044 Uiso 1 1 calc R . .
C19 C 0.5570(2) 0.6952(2) 0.6592(2) 0.0373(6) Uani 1 1 d . . .
H19A H 0.5665 0.6271 0.6999 0.056 Uiso 1 1 calc R A .
H19B H 0.5822 0.6716 0.6022 0.056 Uiso 1 1 calc R . .
H19C H 0.4754 0.7189 0.6521 0.056 Uiso 1 1 calc R . .
Al1 Al 0.81244(6) 0.33777(7) 1.01376(5) 0.0348(2) Uani 1 1 d . . .
C20 C 0.7001(2) 0.4225(2) 0.9270(2) 0.0413(7) Uani 1 1 d . . .
H20A H 0.6228 0.4206 0.9481 0.062 Uiso 1 1 calc R . .
H20B H 0.6983 0.3818 0.8701 0.062 Uiso 1 1 calc R . .
H20C H 0.7244 0.5062 0.9206 0.062 Uiso 1 1 calc R . .
C21 C 0.7605(3) 0.1667(3) 1.0312(2) 0.0412(7) Uani 1 1 d . . .
H21A H 0.7606 0.1500 1.0940 0.062 Uiso 1 1 calc R . .
H21B H 0.8134 0.1113 1.0050 0.062 Uiso 1 1 calc R . .
H21C H 0.6823 0.1560 1.0029 0.062 Uiso 1 1 calc R . .
C22 C 0.9697(2) 0.3347(3) 0.96724(19) 0.0428(7) Uani 1 1 d . . .
H22A H 1.0101 0.4103 0.9821 0.064 Uiso 1 1 calc R . .
H22B H 0.9609 0.3250 0.9034 0.064 Uiso 1 1 calc R . .
H22C H 1.0146 0.2672 0.9936 0.064 Uiso 1 1 calc R . .
C23 C 0.8162(3) 0.4255(3) 1.1283(2) 0.0547(9) Uani 1 1 d . . .
H23A H 0.8419 0.5085 1.1204 0.082 Uiso 1 1 calc R . .
H23B H 0.8698 0.3850 1.1717 0.082 Uiso 1 1 calc R . .
H23C H 0.7386 0.4260 1.1490 0.082 Uiso 1 1 calc R . .
Al2 Al 0.82039(6) 0.32363(7) 0.51281(5) 0.02960(17) Uani 1 1 d . . .
C24 C 0.8393(2) 0.4982(3) 0.47911(18) 0.0332(6) Uani 1 1 d . . .
H24A H 0.7789 0.5465 0.5030 0.050 Uiso 1 1 calc R . .
H24B H 0.8330 0.5054 0.4151 0.050 Uiso 1 1 calc R . .
H24C H 0.9154 0.5271 0.5029 0.050 Uiso 1 1 calc R . .
C25 C 0.6703(2) 0.3030(3) 0.5683(2) 0.0395(6) Uani 1 1 d . . .
H25A H 0.6719 0.2271 0.6009 0.059 Uiso 1 1 calc R . .
H25B H 0.6060 0.3017 0.5224 0.059 Uiso 1 1 calc R . .
H25C H 0.6600 0.3701 0.6084 0.059 Uiso 1 1 calc R . .
C26 C 0.8231(3) 0.2181(3) 0.40548(19) 0.0410(7) Uani 1 1 d . . .
H26A H 0.8155 0.2684 0.3527 0.061 Uiso 1 1 calc R . .
H26B H 0.7587 0.1610 0.4037 0.061 Uiso 1 1 calc R . .
H26C H 0.8962 0.1739 0.4080 0.061 Uiso 1 1 calc R . .
C27 C 0.9519(3) 0.2721(3) 0.5995(2) 0.0451(7) Uani 1 1 d . . .
H27A H 0.9241 0.2647 0.6579 0.068 Uiso 1 1 calc R . .
H27B H 1.0137 0.3324 0.6010 0.068 Uiso 1 1 calc R . .
H27C H 0.9818 0.1943 0.5816 0.068 Uiso 1 1 calc R . .
O8A O 0.3670(3) 0.2830(3) 0.7032(3) 0.0323(11) Uiso 0.638(11) 1 d P B 1
O8B O 0.3725(5) 0.2793(5) 0.7471(6) 0.032(2) Uiso 0.362(11) 1 d P B 2
C28 C 0.4190(2) 0.3883(3) 0.7447(2) 0.0477(8) Uani 1 1 d . . .
H28A H 0.4689 0.4278 0.7040 0.057 Uiso 0.638(11) 1 calc PR B 1
H28B H 0.4684 0.3638 0.7976 0.057 Uiso 0.638(11) 1 calc PR B 1
H28C H 0.4407 0.4063 0.6849 0.057 Uiso 0.362(11) 1 calc PR B 2
H28D H 0.4892 0.3931 0.7860 0.057 Uiso 0.362(11) 1 calc PR B 2
C29 C 0.3329(3) 0.4735(3) 0.7695(3) 0.0587(10) Uani 1 1 d . B .
H29A H 0.3344 0.5476 0.7337 0.070 Uiso 1 1 calc R . .
H29B H 0.3472 0.4955 0.8322 0.070 Uiso 1 1 calc R . .
C30 C 0.2178(3) 0.4097(3) 0.7527(2) 0.0459(8) Uani 1 1 d . . .
H30A H 0.1703 0.4474 0.7033 0.055 Uiso 1 1 calc R B .
H30B H 0.1743 0.4115 0.8055 0.055 Uiso 1 1 calc R . .
C31 C 0.2500(2) 0.2811(3) 0.7302(2) 0.0395(7) Uani 1 1 d . B .
H31A H 0.2461 0.2283 0.7820 0.047 Uiso 0.638(11) 1 calc PR B 1
H31B H 0.1957 0.2497 0.6821 0.047 Uiso 0.638(11) 1 calc PR B 1
H31C H 0.2132 0.2224 0.7678 0.047 Uiso 0.362(11) 1 calc PR B 2
H31D H 0.2266 0.2626 0.6679 0.047 Uiso 0.362(11) 1 calc PR B 2

loop_
_atom_site_aniso_label
_atom_site_aniso_U_11
_atom_site_aniso_U_22
_atom_site_aniso_U_33
_atom_site_aniso_U_23
_atom_site_aniso_U_13
_atom_site_aniso_U_12
Y1 0.01983(9) 0.02261(9) 0.02228(9) -0.00069(10) 0.00221(6) 0.00130(10)
O1 0.0271(7) 0.0501(10) 0.0241(7) 0.0004(11) 0.0048(6) 0.0066(11)
O2 0.0297(10) 0.0372(11) 0.0482(11) -0.0104(9) 0.0152(8) -0.0078(8)
O3 0.0217(8) 0.0226(8) 0.0304(9) -0.0024(7) 0.0027(7) 0.0001(6)
O4 0.0205(8) 0.0251(8) 0.0305(9) -0.0008(7) 0.0024(7) 0.0035(6)
O5 0.0262(9) 0.0497(11) 0.0287(9) 0.0123(8) 0.0051(7) 0.0091(8)
O6 0.0296(9) 0.0299(9) 0.0287(9) -0.0081(7) -0.0042(7) 0.0082(7)
O7 0.0234(8) 0.0264(8) 0.0261(9) 0.0026(6) 0.0030(6) -0.0012(6)
C2 0.0221(12) 0.0628(19) 0.0371(15) -0.0021(13) 0.0096(11) 0.0083(12)
C3 0.0255(13) 0.0310(14) 0.0350(15) 0.0001(11) -0.0001(11) -0.0039(10)
C4 0.0265(12) 0.0241(12) 0.0424(15) 0.0002(11) 0.0006(10) -0.0061(10)
C5 0.0270(12) 0.0229(12) 0.0368(14) -0.0035(10) 0.0024(10) 0.0061(9)
C6 0.0266(12) 0.0275(12) 0.0307(13) -0.0031(10) 0.0071(10) 0.0048(9)
C7 0.0195(11) 0.0364(14) 0.0354(14) 0.0029(11) -0.0015(10) 0.0006(10)
C8 0.0241(12) 0.0360(14) 0.0341(14) 0.0073(11) -0.0015(10) 0.0056(10)
C9 0.0313(13) 0.0463(16) 0.0265(13) 0.0081(11) 0.0041(10) -0.0002(11)
C12 0.0541(19) 0.0420(18) 0.065(2) -0.0182(16) -0.0122(16) 0.0219(15)
C13 0.0422(16) 0.0493(18) 0.058(2) -0.0075(16) -0.0086(14) 0.0170(14)
C14 0.0384(15) 0.0326(14) 0.0337(15) 0.0002(12) -0.0067(12) 0.0080(12)
C15 0.0286(13) 0.0323(13) 0.0400(15) 0.0088(11) 0.0056(11) -0.0046(10)
C16 0.0507(17) 0.0393(15) 0.0386(16) 0.0050(12) 0.0210(13) 0.0027(13)
C17 0.067(2) 0.0522(18) 0.0273(15) -0.0003(13) 0.0065(14) -0.0006(15)
C18 0.0436(13) 0.0394(13) 0.0262(11) -0.0019(15) -0.0028(9) -0.0045(16)
C19 0.0306(14) 0.0330(14) 0.0473(17) -0.0086(12) -0.0024(12) 0.0009(11)
Al1 0.0267(3) 0.0353(5) 0.0414(4) -0.0059(3) -0.0029(3) 0.0008(3)
C20 0.0313(14) 0.0267(13) 0.065(2) 0.0045(13) -0.0034(13) -0.0011(11)
C21 0.0409(16) 0.0405(16) 0.0412(16) 0.0074(13) -0.0028(13) 0.0004(12)
C22 0.0324(13) 0.054(2) 0.0411(15) 0.0022(13) -0.0031(11) 0.0005(12)
C23 0.0411(17) 0.061(2) 0.061(2) -0.0207(17) -0.0047(15) 0.0044(15)
Al2 0.0236(3) 0.0347(4) 0.0310(4) -0.0031(3) 0.0053(3) -0.0019(3)
C24 0.0259(12) 0.0406(15) 0.0333(14) 0.0010(11) 0.0039(10) -0.0022(11)
C25 0.0346(14) 0.0398(15) 0.0462(17) 0.0009(13) 0.0150(12) -0.0033(12)
C26 0.0410(16) 0.0475(17) 0.0354(16) -0.0093(13) 0.0092(12) -0.0067(13)
C27 0.0433(16) 0.0446(16) 0.0463(18) -0.0090(14) -0.0023(13) 0.0085(13)
C28 0.0314(13) 0.055(2) 0.0563(19) -0.0207(15) 0.0021(12) -0.0007(12)
C29 0.0456(19) 0.0325(16) 0.100(3) -0.0038(17) 0.019(2) 0.0023(14)
C30 0.0363(16) 0.0486(17) 0.054(2) 0.0108(14) 0.0099(14) 0.0141(13)
C31 0.0305(14) 0.0440(16) 0.0434(17) 0.0020(13) 0.0000(12) 0.0017(12)

loop_
_atom_type_symbol
_atom_type_description
_atom_type_scat_dispersion_real
_atom_type_scat_dispersion_imag
_atom_type_scat_source
C C 0.0033 0.0016 'International Tables Vol C Tables 4.2.6.8 and 6.1.1.4'
H H 0.0000 0.0000 'International Tables Vol C Tables 4.2.6.8 and 6.1.1.4'
Al Al 0.0645 0.0514 'International Tables Vol C Tables 4.2.6.8 and 6.1.1.4'
O O 0.0106 0.0060 'International Tables Vol C Tables 4.2.6.8 and 6.1.1.4'
Y Y -2.7962 3.5667 'International Tables Vol C Tables 4.2.6.8 and 6.1.1.4'

loop_
_geom_angle_atom_site_label_1
_geom_angle_atom_site_label_2
_geom_angle_atom_site_label_3
_geom_angle
O7 Y1 O6 77.19(6)
O7 Y1 O5 139.56(6)
O6 Y1 O5 141.87(6)
O7 Y1 C19 92.78(9)
O6 Y1 C19 82.87(8)
O5 Y1 C19 85.03(9)
O7 Y1 O2 104.22(6)
O6 Y1 O2 74.28(7)
O5 Y1 O2 98.68(7)
C19 Y1 O2 147.38(8)
O7 Y1 O4 73.71(6)
O6 Y1 O4 147.45(6)
O5 Y1 O4 65.88(6)
C19 Y1 O4 84.27(8)
O2 Y1 O4 126.95(6)
O7 Y1 O1 154.36(6)
O6 Y1 O1 77.59(7)
O5 Y1 O1 66.07(6)
C19 Y1 O1 88.58(9)
O2 Y1 O1 64.22(6)
O4 Y1 O1 131.83(6)
O7 Y1 O3 75.08(5)
O6 Y1 O3 119.79(6)
O5 Y1 O3 86.82(6)
C19 Y1 O3 149.80(8)
O2 Y1 O3 62.70(6)
O4 Y1 O3 65.89(5)
O1 Y1 O3 114.35(7)
C1A O1 C10A 113.8(3)
C1A O1 C1B 31.0(5)
C10A O1 C1B 131.4(4)
C1A O1 C10B 71.8(4)
C10A O1 C10B 52.9(5)
C1B O1 C10B 101.8(7)
C1A O1 Y1 122.24(19)
C10A O1 Y1 112.48(14)
C1B O1 Y1 115.9(4)
C10B O1 Y1 114.2(4)
C3 O2 C2 117.6(2)
C3 O2 Y1 122.40(15)
C2 O2 Y1 119.94(17)
C5 O3 C4 111.53(17)
C5 O3 Y1 118.50(13)
C4 O3 Y1 120.74(14)
C6 O4 C7 116.30(18)
C6 O4 Y1 116.87(13)
C7 O4 Y1 115.12(13)
C8 O5 C9 114.66(19)
C8 O5 Y1 123.45(14)
C9 O5 Y1 121.70(14)
C11A O6 C14 109.1(2)
C11A O6 C11B 25.1(4)
C14 O6 C11B 104.5(4)
C11A O6 Y1 123.9(2)
C14 O6 Y1 126.79(15)
C11B O6 Y1 125.2(3)
C18 O7 C15 108.68(19)
C18 O7 Y1 130.33(15)
C15 O7 Y1 120.99(14)
O1 C1A C2 110.0(3)
O1 C1A H1A1 109.7
C2 C1A H1A1 109.7
O1 C1A H1A2 109.7
C2 C1A H1A2 109.7
H1A1 C1A H1A2 108.2
C2 C1B O1 112.5(7)
C2 C1B H1B1 109.1
O1 C1B H1B1 109.1
C2 C1B H1B2 109.1
O1 C1B H1B2 109.1
H1B1 C1B H1B2 107.8
C1B C2 O2 114.7(4)
C1B C2 C1A 30.5(5)
O2 C2 C1A 107.1(2)
C1B C2 H2A 80.2
O2 C2 H2A 110.3
C1A C2 H2A 110.3
C1B C2 H2B 127.3
O2 C2 H2B 110.3
C1A C2 H2B 110.3
H2A C2 H2B 108.6
C1B C2 H2C 108.6
O2 C2 H2C 108.6
C1A C2 H2C 84.6
H2A C2 H2C 131.3
H2B C2 H2C 28.4
C1B C2 H2D 108.6
O2 C2 H2D 108.6
C1A C2 H2D 135.8
H2A C2 H2D 31.5
H2B C2 H2D 80.6
H2C C2 H2D 107.6
O2 C3 C4 105.7(2)
O2 C3 H3A 110.6
C4 C3 H3A 110.6
O2 C3 H3B 110.6
C4 C3 H3B 110.6
H3A C3 H3B 108.7
O3 C4 C3 106.8(2)
O3 C4 H4A 110.4
C3 C4 H4A 110.4
O3 C4 H4B 110.4
C3 C4 H4B 110.4
H4A C4 H4B 108.6
O3 C5 C6 106.57(18)
O3 C5 H5A 110.4
C6 C5 H5A 110.4
O3 C5 H5B 110.4
C6 C5 H5B 110.4
H5A C5 H5B 108.6
O4 C6 C5 110.35(19)
O4 C6 H6A 109.6
C5 C6 H6A 109.6
O4 C6 H6B 109.6
C5 C6 H6B 109.6
H6A C6 H6B 108.1
O4 C7 C8 109.75(19)
O4 C7 H7A 109.7
C8 C7 H7A 109.7
O4 C7 H7B 109.7
C8 C7 H7B 109.7
H7A C7 H7B 108.2
O5 C8 C7 106.2(2)
O5 C8 H8A 110.5
C7 C8 H8A 110.5
O5 C8 H8B 110.5
C7 C8 H8B 110.5
H8A C8 H8B 108.7
O5 C9 C10B 109.5(5)
O5 C9 C10A 107.2(2)
C10B C9 C10A 53.6(5)
O5 C9 H9A 110.3
C10B C9 H9A 59.2
C10A C9 H9A 110.3
O5 C9 H9B 110.3
C10B C9 H9B 140.1
C10A C9 H9B 110.3
H9A C9 H9B 108.5
O5 C9 H9C 109.8
C10B C9 H9C 109.8
C10A C9 H9C 142.9
H9A C9 H9C 53.5
H9B C9 H9C 58.5
O5 C9 H9D 109.8
C10B C9 H9D 109.8
C10A C9 H9D 60.2
H9A C9 H9D 139.8
H9B C9 H9D 52.6
H9C C9 H9D 108.2
O1 C10A C9 107.4(3)
O1 C10A H10A 110.2
C9 C10A H10A 110.2
O1 C10A H10B 110.2
C9 C10A H10B 110.2
H10A C10A H10B 108.5
C9 C10B O1 102.8(7)
C9 C10B H10C 111.2
O1 C10B H10C 111.2
C9 C10B H10D 111.2
O1 C10B H10D 111.2
H10C C10B H10D 109.1
O6 C11A C12 103.9(3)
O6 C11A H11A 111.0
C12 C11A H11A 111.0
O6 C11A H11B 111.0
C12 C11A H11B 111.0
H11A C11A H11B 109.0
C12 C11B O6 105.8(5)
C12 C11B H11C 110.6
O6 C11B H11C 110.6
C12 C11B H11D 110.6
O6 C11B H11D 110.6
H11C C11B H11D 108.7
C11B C12 C13 109.0(4)
C11B C12 C11A 24.9(4)
C13 C12 C11A 100.9(3)
C11B C12 H12A 86.9
C13 C12 H12A 111.6
C11A C12 H12A 111.6
C11B C12 H12B 125.6
C13 C12 H12B 111.6
C11A C12 H12B 111.6
H12A C12 H12B 109.4
C11B C12 H12C 109.9
C13 C12 H12C 109.9
C11A C12 H12C 91.9
H12A C12 H12C 126.4
H12B C12 H12C 21.2
C11B C12 H12D 109.9
C13 C12 H12D 109.9
C11A C12 H12D 133.7
H12A C12 H12D 24.6
H12B C12 H12D 88.5
H12C C12 H12D 108.3
C14 C13 C12 102.8(2)
C14 C13 H13A 111.2
C12 C13 H13A 111.2
C14 C13 H13B 111.2
C12 C13 H13B 111.2
H13A C13 H13B 109.1
O6 C14 C13 105.7(2)
O6 C14 H14A 110.6
C13 C14 H14A 110.6
O6 C14 H14B 110.6
C13 C14 H14B 110.6
H14A C14 H14B 108.7
O7 C15 C16 105.4(2)
O7 C15 H15A 110.7
C16 C15 H15A 110.7
O7 C15 H15B 110.7
C16 C15 H15B 110.7
H15A C15 H15B 108.8
C15 C16 C17 104.1(2)
C15 C16 H16A 110.9
C17 C16 H16A 110.9
C15 C16 H16B 110.9
C17 C16 H16B 110.9
H16A C16 H16B 108.9
C18 C17 C16 102.1(2)
C18 C17 H17A 111.4
C16 C17 H17A 111.4
C18 C17 H17B 111.4
C16 C17 H17B 111.4
H17A C17 H17B 109.2
O7 C18 C17 105.3(3)
O7 C18 H18A 110.7
C17 C18 H18A 110.7
O7 C18 H18B 110.7
C17 C18 H18B 110.7
H18A C18 H18B 108.8
Y1 C19 H19A 109.5
Y1 C19 H19B 109.5
H19A C19 H19B 109.5
Y1 C19 H19C 109.5
H19A C19 H19C 109.5
H19B C19 H19C 109.5
C23 Al1 C20 108.29(14)
C23 Al1 C22 111.41(13)
C20 Al1 C22 109.31(13)
C23 Al1 C21 109.08(15)
C20 Al1 C21 110.06(12)
C22 Al1 C21 108.69(13)
Al1 C20 H20A 109.5
Al1 C20 H20B 109.5
H20A C20 H20B 109.5
Al1 C20 H20C 109.5
H20A C20 H20C 109.5
H20B C20 H20C 109.5
Al1 C21 H21A 109.5
Al1 C21 H21B 109.5
H21A C21 H21B 109.5
Al1 C21 H21C 109.5
H21A C21 H21C 109.5
H21B C21 H21C 109.5
Al1 C22 H22A 109.5
Al1 C22 H22B 109.5
H22A C22 H22B 109.5
Al1 C22 H22C 109.5
H22A C22 H22C 109.5
H22B C22 H22C 109.5
Al1 C23 H23A 109.5
Al1 C23 H23B 109.5
H23A C23 H23B 109.5
Al1 C23 H23C 109.5
H23A C23 H23C 109.5
H23B C23 H23C 109.5
C25 Al2 C27 108.91(14)
C25 Al2 C26 110.50(13)
C27 Al2 C26 107.84(13)
C25 Al2 C24 109.46(12)
C27 Al2 C24 110.27(13)
C26 Al2 C24 109.83(12)
Al2 C24 H24A 109.5
Al2 C24 H24B 109.5
H24A C24 H24B 109.5
Al2 C24 H24C 109.5
H24A C24 H24C 109.5
H24B C24 H24C 109.5
Al2 C25 H25A 109.5
Al2 C25 H25B 109.5
H25A C25 H25B 109.5
Al2 C25 H25C 109.5
H25A C25 H25C 109.5
H25B C25 H25C 109.5
Al2 C26 H26A 109.5
Al2 C26 H26B 109.5
H26A C26 H26B 109.5
Al2 C26 H26C 109.5
H26A C26 H26C 109.5
H26B C26 H26C 109.5
Al2 C27 H27A 109.5
Al2 C27 H27B 109.5
H27A C27 H27B 109.5
Al2 C27 H27C 109.5
H27A C27 H27C 109.5
H27B C27 H27C 109.5
C28 O8A C31 104.7(3)
C28 O8B C31 112.6(4)
O8B C28 O8A 27.7(3)
O8B C28 C29 107.3(3)
O8A C28 C29 111.9(3)
O8B C28 H28A 133.2
O8A C28 H28A 109.2
C29 C28 H28A 109.2
O8B C28 H28B 86.2
O8A C28 H28B 109.2
C29 C28 H28B 109.2
H28A C28 H28B 107.9
O8B C28 H28C 110.3
O8A C28 H28C 83.5
C29 C28 H28C 110.3
H28A C28 H28C 28.3
H28B C28 H28C 129.5
O8B C28 H28D 110.3
O8A C28 H28D 128.1
C29 C28 H28D 110.3
H28A C28 H28D 83.2
H28B C28 H28D 26.4
H28C C28 H28D 108.5
C28 C29 C30 105.5(3)
C28 C29 H29A 110.6
C30 C29 H29A 110.6
C28 C29 H29B 110.6
C30 C29 H29B 110.6
H29A C29 H29B 108.8
C29 C30 C31 104.3(3)
C29 C30 H30A 110.9
C31 C30 H30A 110.9
C29 C30 H30B 110.9
C31 C30 H30B 110.9
H30A C30 H30B 108.9
O8B C31 O8A 27.0(3)
O8B C31 C30 103.4(3)
O8A C31 C30 107.7(3)
O8B C31 H31A 87.7
O8A C31 H31A 110.2
C30 C31 H31A 110.2
O8B C31 H31B 133.9
O8A C31 H31B 110.2
C30 C31 H31B 110.2
H31A C31 H31B 108.5
O8B C31 H31C 111.1
O8A C31 H31C 129.5
C30 C31 H31C 111.1
H31A C31 H31C 25.0
H31B C31 H31C 85.5
O8B C31 H31D 111.1
O8A C31 H31D 85.1
C30 C31 H31D 111.1
H31A C31 H31D 128.4
H31B C31 H31D 26.8
H31C C31 H31D 109.0

loop_
_geom_bond_atom_site_label_1
_geom_bond_atom_site_label_2
_geom_bond_distance
Y1 O7 2.3636(16)
Y1 O6 2.3704(17)
Y1 O5 2.4043(17)
Y1 C19 2.405(3)
Y1 O2 2.4338(18)
Y1 O4 2.4354(15)
Y1 O1 2.4460(14)
Y1 O3 2.5039(16)
O1 C1A 1.411(4)
O1 C10A 1.455(3)
O1 C1B 1.469(9)
O1 C10B 1.579(11)
O2 C3 1.437(3)
O2 C2 1.438(3)
O3 C5 1.443(3)
O3 C4 1.443(3)
O4 C6 1.443(3)
O4 C7 1.453(3)
O5 C8 1.446(3)
O5 C9 1.447(3)
O6 C11A 1.458(5)
O6 C14 1.458(3)
O6 C11B 1.512(9)
O7 C18 1.464(3)
O7 C15 1.471(3)
C1A C2 1.502(5)
C1A H1A1 0.9900
C1A H1A2 0.9900
C1B C2 1.402(11)
C1B H1B1 0.9900
C1B H1B2 0.9900
C2 H2A 0.9900
C2 H2B 0.9900
C2 H2C 0.9900
C2 H2D 0.9900
C3 C4 1.497(4)
C3 H3A 0.9900
C3 H3B 0.9900
C4 H4A 0.9900
C4 H4B 0.9900
C5 C6 1.502(3)
C5 H5A 0.9900
C5 H5B 0.9900
C6 H6A 0.9900
C6 H6B 0.9900
C7 C8 1.516(4)
C7 H7A 0.9900
C7 H7B 0.9900
C8 H8A 0.9900
C8 H8B 0.9900
C9 C10B 1.484(11)
C9 C10A 1.517(5)
C9 H9A 0.9900
C9 H9B 0.9900
C9 H9C 0.9900
C9 H9D 0.9900
C10A H10A 0.9900
C10A H10B 0.9900
C10B H10C 0.9900
C10B H10D 0.9900
C11A C12 1.536(6)
C11A H11A 0.9900
C11A H11B 0.9900
C11B C12 1.443(8)
C11B H11C 0.9900
C11B H11D 0.9900
C12 C13 1.510(5)
C12 H12A 0.9900
C12 H12B 0.9900
C12 H12C 0.9900
C12 H12D 0.9900
C13 C14 1.490(4)
C13 H13A 0.9900
C13 H13B 0.9900
C14 H14A 0.9900
C14 H14B 0.9900
C15 C16 1.516(4)
C15 H15A 0.9900
C15 H15B 0.9900
C16 C17 1.520(5)
C16 H16A 0.9900
C16 H16B 0.9900
C17 C18 1.493(4)
C17 H17A 0.9900
C17 H17B 0.9900
C18 H18A 0.9900
C18 H18B 0.9900
C19 H19A 0.9800
C19 H19B 0.9800
C19 H19C 0.9800
Al1 C23 2.004(3)
Al1 C20 2.014(3)
Al1 C22 2.017(3)
Al1 C21 2.019(3)
C20 H20A 0.9800
C20 H20B 0.9800
C20 H20C 0.9800
C21 H21A 0.9800
C21 H21B 0.9800
C21 H21C 0.9800
C22 H22A 0.9800
C22 H22B 0.9800
C22 H22C 0.9800
C23 H23A 0.9800
C23 H23B 0.9800
C23 H23C 0.9800
Al2 C25 2.017(3)
Al2 C27 2.018(3)
Al2 C26 2.021(3)
Al2 C24 2.024(3)
C24 H24A 0.9800
C24 H24B 0.9800
C24 H24C 0.9800
C25 H25A 0.9800
C25 H25B 0.9800
C25 H25C 0.9800
C26 H26A 0.9800
C26 H26B 0.9800
C26 H26C 0.9800
C27 H27A 0.9800
C27 H27B 0.9800
C27 H27C 0.9800
O8A C28 1.440(4)
O8A C31 1.454(4)
O8B C28 1.328(6)
O8B C31 1.425(6)
C28 C29 1.451(4)
C28 H28A 0.9900
C28 H28B 0.9900
C28 H28C 0.9900
C28 H28D 0.9900
C29 C30 1.516(5)
C29 H29A 0.9900
C29 H29B 0.9900
C30 C31 1.524(4)
C30 H30A 0.9900
C30 H30B 0.9900
C31 H31A 0.9900
C31 H31B 0.9900
C31 H31C 0.9900
C31 H31D 0.9900
